data_7156741
loop_
_publ_author_name
'Jin, Li-Wen'
'Jiang, Fei'
'Chen, Ke-Wei'
'Du, Bai-Xiang'
'Mei, Guang-Jian'
'Shi, Feng'

_publ_section_title
;
 Phosphine-catalyzed regiospecific (3 + 2) cyclization of 3-nitroindoles
 with allene esters.
;
_journal_issue 16
_journal_name_full 'Organic &amp; biomolecular chemistry'
_journal_page_first 3894
_journal_page_last 3901
_journal_paper_doi 10.1039/c9ob00432g
_journal_volume 17
_journal_year 2019
_chemical_formula_moiety 'C21 H18 N2 O5'
_chemical_formula_sum 'C21 H18 N2 O5'
_chemical_formula_weight 378.37
_space_group_crystal_system monoclinic
_space_group_IT_number 14
_space_group_name_Hall '-P 2ybc'
_space_group_name_H-M_alt 'P 1 21/c 1'
_symmetry_space_group_name_Hall '-P 2ybc'
_symmetry_space_group_name_H-M 'P 1 21/c 1'
_atom_sites_solution_hydrogens geom
_atom_sites_solution_primary dual
_audit_creation_date 2018-04-16
_audit_creation_method
;
Olex2 1.2
(compiled 2018.04.03 svn.r3497 for OlexSys, GUI svn.r5486)
;
_audit_update_record
;
2019-02-20 deposited with the CCDC.    2019-03-22 downloaded from the CCDC.
;
_cell_angle_alpha 90
_cell_angle_beta 93.560(2)
_cell_angle_gamma 90
_cell_formula_units_Z 4
_cell_length_a 15.7507(18)
_cell_length_b 9.3997(11)
_cell_length_c 12.8142(15)
_cell_measurement_reflns_used 2462
_cell_measurement_temperature 296(2)
_cell_measurement_theta_max 24.16
_cell_measurement_theta_min 2.52
_cell_volume 1893.5(4)
_computing_cell_refinement 'SAINT v7.68A (Bruker, 2009)'
_computing_data_reduction 'SAINT v7.68A (Bruker, 2009)'
_computing_molecular_graphics 'Olex2 (Dolomanov et al., 2009)'
_computing_publication_material 'Olex2 (Dolomanov et al., 2009)'
_computing_structure_refinement 'ShelXL (Sheldrick, 2015)'
_computing_structure_solution 'ShelXT (Sheldrick, 2015)'
_diffrn_ambient_temperature 296.15
_diffrn_measured_fraction_theta_full 0.996
_diffrn_measured_fraction_theta_max 0.950
_diffrn_measurement_device_type 'Bruker APEX-II CCD'
_diffrn_measurement_method '\f and \w scans'
_diffrn_radiation_type MoK\a
_diffrn_radiation_wavelength 0.71073
_diffrn_reflns_av_R_equivalents 0.0255
_diffrn_reflns_av_unetI/netI 0.0369
_diffrn_reflns_Laue_measured_fraction_full 0.996
_diffrn_reflns_Laue_measured_fraction_max 0.950
_diffrn_reflns_limit_h_max 20
_diffrn_reflns_limit_h_min -19
_diffrn_reflns_limit_k_max 12
_diffrn_reflns_limit_k_min -10
_diffrn_reflns_limit_l_max 16
_diffrn_reflns_limit_l_min -16
_diffrn_reflns_number 11052
_diffrn_reflns_point_group_measured_fraction_full 0.996
_diffrn_reflns_point_group_measured_fraction_max 0.950
_diffrn_reflns_theta_full 25.242
_diffrn_reflns_theta_max 28.074
_diffrn_reflns_theta_min 2.525
_diffrn_standards_number 0
_exptl_absorpt_coefficient_mu 0.096
_exptl_absorpt_correction_T_max 0.7457
_exptl_absorpt_correction_T_min 0.6661
_exptl_absorpt_correction_type multi-scan
_exptl_absorpt_process_details
'SADABS-2008/1 (Bruker,2008) was used for absorption correction. wR2(int) was 0.0515 before and 0.0405 after correction. The Ratio of minimum to maximum transmission is 0.8933. The \l/2 correction factor is 0.0015.'
_exptl_crystal_colour colourless
_exptl_crystal_colour_primary colourless
_exptl_crystal_density_diffrn 1.327
_exptl_crystal_description block
_exptl_crystal_F_000 792
_exptl_crystal_size_max 0.5
_exptl_crystal_size_mid 0.2
_exptl_crystal_size_min 0.2
_refine_diff_density_max 0.827
_refine_diff_density_min -0.469
_refine_diff_density_rms 0.060
_refine_ls_extinction_method none
_refine_ls_goodness_of_fit_ref 1.024
_refine_ls_hydrogen_treatment constr
_refine_ls_matrix_type full
_refine_ls_number_parameters 254
_refine_ls_number_reflns 4370
_refine_ls_number_restraints 19
_refine_ls_restrained_S_all 1.074
_refine_ls_R_factor_all 0.1139
_refine_ls_R_factor_gt 0.0715
_refine_ls_shift/su_max 0.000
_refine_ls_shift/su_mean 0.000
_refine_ls_structure_factor_coef Fsqd
_refine_ls_weighting_details 'w=1/[\s^2^(Fo^2^)+(0.1417P)^2^+0.3207P] where P=(Fo^2^+2Fc^2^)/3'
_refine_ls_weighting_scheme calc
_refine_ls_wR_factor_gt 0.2062
_refine_ls_wR_factor_ref 0.2455
_reflns_Friedel_coverage 0.000
_reflns_number_gt 2573
_reflns_number_total 4370
_reflns_threshold_expression 'I > 2\s(I)'
_cod_data_source_file c9ob00432g2.cif
_cod_data_source_block sf20180411-2
_cod_depositor_comments 'Adding full bibliography for 7156741.cif.'
_cod_database_code 7156741
_shelx_shelxl_version_number 2017/1
_shelx_space_group_comment
;
The symmetry employed for this shelxl refinement is uniquely defined
by the following loop, which should always be used as a source of
symmetry information in preference to the above space-group names.
They are only intended as comments.
;
_shelx_estimated_absorpt_t_max 0.981
_shelx_estimated_absorpt_t_min 0.954
_olex2_refinement_description
;
1. Fixed Uiso
 At 1.2 times of:
  All C(H) groups, All C(H,H) groups
 At 1.5 times of:
  All C(H,H,H) groups
2. Restrained distances
 C21-C20
 1.53 with sigma of 0.005
3. Uiso/Uaniso restraints and constraints
O3 \\sim C20 \\sim C21: within 2A with sigma of 0.01 and sigma for terminal
atoms of 0.02
Uanis(C21) \\sim Ueq: with sigma of 0.005 and sigma for terminal atoms of 0.01
4.a Ternary CH refined with riding coordinates:
 C1(H1)
4.b Secondary CH2 refined with riding coordinates:
 C4(H4A,H4B), C20(H20A,H20B)
4.c Aromatic/amide H refined with riding coordinates:
 C3(H3), C7(H7), C8(H8), C9(H9), C10(H10), C14(H14), C15(H15), C16(H16),
 C17(H17), C18(H18)
4.d Idealised Me refined as rotating group:
 C21(H21A,H21B,H21C)
;
_olex2_submission_special_instructions 'No special instructions were received'

loop_
_space_group_symop_operation_xyz
'x, y, z'
'-x, y+1/2, -z+1/2'
'-x, -y, -z'
'x, -y-1/2, z-1/2'

loop_
_atom_site_label
_atom_site_type_symbol
_atom_site_fract_x
_atom_site_fract_y
_atom_site_fract_z
_atom_site_U_iso_or_equiv
_atom_site_adp_type
_atom_site_occupancy
_atom_site_site_symmetry_order
_atom_site_calc_flag
_atom_site_refinement_flags_posn
_atom_site_refinement_flags_adp
O1 O 0.74130(19) 0.2671(3) 0.36955(16) 0.0954(9) Uani 1 1 d . .
O2 O 0.57505(14) 0.3150(3) 0.5895(2) 0.0975(9) Uani 1 1 d . .
O3 O 0.54414(14) 0.5159(3) 0.6702(2) 0.1000(9) Uani 1 1 d . U
O4 O 0.91677(14) 0.2336(3) 0.69978(19) 0.0799(7) Uani 1 1 d . .
O5 O 0.95508(17) 0.4008(3) 0.8042(2) 0.1088(10) Uani 1 1 d . .
N1 N 0.76996(12) 0.3500(2) 0.53130(15) 0.0460(5) Uani 1 1 d . .
N2 N 0.90715(15) 0.3495(3) 0.7372(2) 0.0649(7) Uani 1 1 d . .
C1 C 0.75854(15) 0.3550(3) 0.64545(17) 0.0449(6) Uani 1 1 d . .
H1 H 0.756404 0.259874 0.676534 0.054 Uiso 1 1 calc R .
C2 C 0.68540(15) 0.4475(3) 0.67420(18) 0.0494(6) Uani 1 1 d . .
C3 C 0.71069(18) 0.5488(3) 0.7422(2) 0.0564(7) Uani 1 1 d . .
H3 H 0.673928 0.615812 0.767967 0.068 Uiso 1 1 calc R .
C4 C 0.80266(19) 0.5442(3) 0.7727(2) 0.0627(7) Uani 1 1 d . .
H4A H 0.813231 0.506684 0.842857 0.075 Uiso 1 1 calc R .
H4B H 0.828345 0.637644 0.768725 0.075 Uiso 1 1 calc R .
C5 C 0.83570(15) 0.4430(3) 0.69054(19) 0.0503(6) Uani 1 1 d . .
C6 C 0.86657(15) 0.5160(3) 0.5962(2) 0.0493(6) Uani 1 1 d . .
C7 C 0.92669(16) 0.6223(3) 0.5914(2) 0.0613(7) Uani 1 1 d . .
H7 H 0.954460 0.657715 0.652130 0.074 Uiso 1 1 calc R .
C8 C 0.94476(18) 0.6751(3) 0.4946(3) 0.0708(9) Uani 1 1 d . .
H8 H 0.985199 0.746492 0.489671 0.085 Uiso 1 1 calc R .
C9 C 0.90301(18) 0.6222(3) 0.4057(3) 0.0652(8) Uani 1 1 d . .
H9 H 0.915489 0.659868 0.341368 0.078 Uiso 1 1 calc R .
C10 C 0.84309(17) 0.5148(3) 0.4083(2) 0.0572(7) Uani 1 1 d . .
H10 H 0.815776 0.479799 0.347172 0.069 Uiso 1 1 calc R .
C11 C 0.82526(14) 0.4614(3) 0.50563(19) 0.0463(6) Uani 1 1 d . .
C12 C 0.74038(18) 0.2481(3) 0.4629(2) 0.0556(7) Uani 1 1 d . .
C13 C 0.71042(18) 0.1079(3) 0.5025(2) 0.0550(7) Uani 1 1 d . .
C14 C 0.7655(2) 0.0204(3) 0.5619(2) 0.0682(8) Uani 1 1 d . .
H14 H 0.817713 0.054717 0.588835 0.082 Uiso 1 1 calc R .
C15 C 0.7417(3) -0.1188(4) 0.5804(3) 0.0884(11) Uani 1 1 d . .
H15 H 0.778608 -0.178745 0.619057 0.106 Uiso 1 1 calc R .
C16 C 0.6639(3) -0.1690(4) 0.5423(3) 0.0908(11) Uani 1 1 d . .
H16 H 0.648416 -0.262326 0.555817 0.109 Uiso 1 1 calc R .
C17 C 0.6100(2) -0.0839(4) 0.4854(3) 0.0813(10) Uani 1 1 d . .
H17 H 0.557319 -0.118478 0.460467 0.098 Uiso 1 1 calc R .
C18 C 0.6326(2) 0.0540(3) 0.4642(2) 0.0655(8) Uani 1 1 d . .
H18 H 0.595458 0.111465 0.423821 0.079 Uiso 1 1 calc R .
C19 C 0.59693(17) 0.4163(3) 0.6395(2) 0.0614(7) Uani 1 1 d . .
C20 C 0.4539(2) 0.4995(6) 0.6401(4) 0.1238(16) Uani 1 1 d D U
H20A H 0.446132 0.430765 0.583786 0.149 Uiso 1 1 calc R .
H20B H 0.430035 0.589632 0.615922 0.149 Uiso 1 1 calc R .
C21 C 0.4113(3) 0.4504(9) 0.7316(5) 0.185(3) Uani 1 1 d D U
H21A H 0.443741 0.374738 0.764935 0.278 Uiso 1 1 calc GR .
H21B H 0.355476 0.416441 0.710179 0.278 Uiso 1 1 calc GR .
H21C H 0.406861 0.527801 0.779828 0.278 Uiso 1 1 calc GR .

loop_
_atom_site_aniso_label
_atom_site_aniso_U_11
_atom_site_aniso_U_22
_atom_site_aniso_U_33
_atom_site_aniso_U_23
_atom_site_aniso_U_13
_atom_site_aniso_U_12
O1 0.171(3) 0.0771(15) 0.0379(11) 0.0010(10) 0.0094(13) -0.0392(15)
O2 0.0610(13) 0.110(2) 0.121(2) -0.0483(17) 0.0022(13) 0.0000(13)
O3 0.0564(13) 0.1169(19) 0.129(2) -0.0398(17) 0.0193(13) 0.0131(12)
O4 0.0719(14) 0.0775(15) 0.0893(17) 0.0107(13) -0.0025(12) 0.0160(12)
O5 0.1073(19) 0.119(2) 0.0930(19) -0.0058(17) -0.0488(16) 0.0096(17)
N1 0.0524(11) 0.0497(11) 0.0366(10) 0.0029(8) 0.0082(8) -0.0034(9)
N2 0.0622(14) 0.0757(17) 0.0556(14) 0.0128(12) -0.0068(11) -0.0008(13)
C1 0.0540(13) 0.0464(13) 0.0351(11) 0.0053(9) 0.0080(10) 0.0012(10)
C2 0.0561(14) 0.0515(14) 0.0421(13) 0.0063(10) 0.0136(11) 0.0026(11)
C3 0.0701(17) 0.0517(15) 0.0492(14) -0.0019(11) 0.0177(12) 0.0018(12)
C4 0.0802(19) 0.0603(16) 0.0480(15) -0.0051(12) 0.0076(13) -0.0130(14)
C5 0.0524(14) 0.0551(14) 0.0430(13) 0.0073(11) -0.0010(10) -0.0025(11)
C6 0.0460(13) 0.0512(14) 0.0511(14) 0.0072(11) 0.0049(10) 0.0010(11)
C7 0.0528(15) 0.0619(17) 0.0690(18) 0.0067(14) 0.0013(13) -0.0074(13)
C8 0.0532(16) 0.0651(18) 0.096(2) 0.0190(17) 0.0167(16) -0.0117(14)
C9 0.0575(16) 0.0704(18) 0.0697(18) 0.0280(15) 0.0203(14) 0.0030(14)
C10 0.0564(15) 0.0662(16) 0.0501(15) 0.0153(12) 0.0120(11) 0.0070(13)
C11 0.0431(12) 0.0499(13) 0.0464(13) 0.0090(10) 0.0083(10) 0.0033(10)
C12 0.0766(18) 0.0514(14) 0.0396(14) -0.0001(11) 0.0093(12) -0.0033(13)
C13 0.0721(17) 0.0481(14) 0.0465(14) -0.0022(11) 0.0173(12) -0.0003(12)
C14 0.078(2) 0.0577(17) 0.0704(19) 0.0060(14) 0.0130(15) 0.0060(14)
C15 0.119(3) 0.0591(19) 0.089(2) 0.0179(17) 0.018(2) 0.016(2)
C16 0.126(3) 0.0562(19) 0.093(3) 0.0050(18) 0.029(2) -0.013(2)
C17 0.101(3) 0.068(2) 0.077(2) -0.0069(17) 0.0241(19) -0.0226(19)
C18 0.0780(19) 0.0614(17) 0.0584(17) -0.0043(13) 0.0133(14) -0.0056(15)
C19 0.0549(15) 0.0686(18) 0.0622(17) -0.0015(14) 0.0155(13) 0.0034(14)
C20 0.060(2) 0.178(4) 0.135(4) -0.031(3) 0.013(2) 0.021(2)
C21 0.108(4) 0.285(7) 0.165(5) 0.034(5) 0.025(4) -0.028(4)

loop_
_atom_type_symbol
_atom_type_description
_atom_type_scat_dispersion_real
_atom_type_scat_dispersion_imag
_atom_type_scat_source
C C 0.0033 0.0016 'International Tables Vol C Tables 4.2.6.8 and 6.1.1.4'
H H 0.0000 0.0000 'International Tables Vol C Tables 4.2.6.8 and 6.1.1.4'
N N 0.0061 0.0033 'International Tables Vol C Tables 4.2.6.8 and 6.1.1.4'
O O 0.0106 0.0060 'International Tables Vol C Tables 4.2.6.8 and 6.1.1.4'

loop_
_geom_angle_atom_site_label_1
_geom_angle_atom_site_label_2
_geom_angle_atom_site_label_3
_geom_angle
C19 O3 C20 117.7(3)
C11 N1 C1 108.66(18)
C12 N1 C1 126.8(2)
C12 N1 C11 124.3(2)
O4 N2 O5 123.8(3)
O4 N2 C5 118.3(2)
O5 N2 C5 117.6(3)
N1 C1 H1 112.4
N1 C1 C2 113.57(19)
N1 C1 C5 104.09(18)
C2 C1 H1 112.4
C2 C1 C5 101.2(2)
C5 C1 H1 112.4
C3 C2 C1 111.7(2)
C3 C2 C19 125.5(2)
C19 C2 C1 122.5(2)
C2 C3 H3 123.2
C2 C3 C4 113.6(2)
C4 C3 H3 123.2
C3 C4 H4A 111.4
C3 C4 H4B 111.4
C3 C4 C5 101.9(2)
H4A C4 H4B 109.3
C5 C4 H4A 111.4
C5 C4 H4B 111.4
N2 C5 C1 112.4(2)
N2 C5 C4 111.3(2)
C4 C5 C1 107.2(2)
C6 C5 N2 108.2(2)
C6 C5 C1 103.29(19)
C6 C5 C4 114.3(2)
C7 C6 C5 128.7(2)
C7 C6 C11 121.1(2)
C11 C6 C5 110.2(2)
C6 C7 H7 120.7
C6 C7 C8 118.7(3)
C8 C7 H7 120.7
C7 C8 H8 120.0
C9 C8 C7 120.0(3)
C9 C8 H8 120.0
C8 C9 H9 118.7
C8 C9 C10 122.5(3)
C10 C9 H9 118.7
C9 C10 H10 121.3
C9 C10 C11 117.5(3)
C11 C10 H10 121.3
C6 C11 N1 110.0(2)
C10 C11 N1 129.7(2)
C10 C11 C6 120.3(2)
O1 C12 N1 120.5(2)
O1 C12 C13 119.2(2)
N1 C12 C13 120.3(2)
C14 C13 C12 120.5(3)
C18 C13 C12 119.4(3)
C18 C13 C14 119.1(3)
C13 C14 H14 120.4
C15 C14 C13 119.1(3)
C15 C14 H14 120.4
C14 C15 H15 119.7
C16 C15 C14 120.5(3)
C16 C15 H15 119.7
C15 C16 H16 119.8
C17 C16 C15 120.4(3)
C17 C16 H16 119.8
C16 C17 H17 119.9
C16 C17 C18 120.3(4)
C18 C17 H17 119.9
C13 C18 H18 119.7
C17 C18 C13 120.5(3)
C17 C18 H18 119.7
O2 C19 O3 124.0(3)
O2 C19 C2 124.3(3)
O3 C19 C2 111.7(3)
O3 C20 H20A 110.1
O3 C20 H20B 110.1
O3 C20 C21 108.0(4)
H20A C20 H20B 108.4
C21 C20 H20A 110.1
C21 C20 H20B 110.1
C20 C21 H21A 109.5
C20 C21 H21B 109.5
C20 C21 H21C 109.5
H21A C21 H21B 109.5
H21A C21 H21C 109.5
H21B C21 H21C 109.5

loop_
_geom_bond_atom_site_label_1
_geom_bond_atom_site_label_2
_geom_bond_distance
O1 C12 1.211(3)
O2 C19 1.187(4)
O3 C19 1.328(4)
O3 C20 1.458(4)
O4 N2 1.204(3)
O5 N2 1.208(3)
N1 C1 1.486(3)
N1 C11 1.414(3)
N1 C12 1.361(3)
N2 C5 1.521(3)
C1 H1 0.9800
C1 C2 1.508(3)
C1 C5 1.552(3)
C2 C3 1.335(4)
C2 C19 1.466(4)
C3 H3 0.9300
C3 C4 1.477(4)
C4 H4A 0.9700
C4 H4B 0.9700
C4 C5 1.534(4)
C5 C6 1.497(3)
C6 C7 1.381(4)
C6 C11 1.393(4)
C7 H7 0.9300
C7 C8 1.382(4)
C8 H8 0.9300
C8 C9 1.373(5)
C9 H9 0.9300
C9 C10 1.383(4)
C10 H10 0.9300
C10 C11 1.390(3)
C12 C13 1.499(4)
C13 C14 1.388(4)
C13 C18 1.387(4)
C14 H14 0.9300
C14 C15 1.386(5)
C15 H15 0.9300
C15 C16 1.373(5)
C16 H16 0.9300
C16 C17 1.347(5)
C17 H17 0.9300
C17 C18 1.375(4)
C18 H18 0.9300
C20 H20A 0.9700
C20 H20B 0.9700
C20 C21 1.461(4)
C21 H21A 0.9600
C21 H21B 0.9600
C21 H21C 0.9600
